data_4109883
loop_
_publ_author_name
'Michael Seitz'
'Allen G. Oliver'
'Kenneth N. Raymond'

_publ_section_title
;
 The Lanthanide Contraction Revisited
;
_journal_name_full 'Journal of the American Chemical Society'
_journal_page_first 11153
_journal_page_last 11160
_journal_paper_doi 10.1021/ja072750f
_journal_volume 129
_journal_year 2007
_chemical_formula_sum 'C36 H34 N7 O11 Pr'
_chemical_formula_weight 881.61
_chemical_name_systematic
;
 ?
;
_space_group_IT_number 14
_symmetry_cell_setting monoclinic
_symmetry_space_group_name_Hall '-P 2ybc'
_symmetry_space_group_name_H-M 'P 1 21/c 1'
_atom_sites_solution_hydrogens geom
_atom_sites_solution_primary direct
_atom_sites_solution_secondary difmap
_audit_creation_method SHELXL-97
_cell_angle_alpha 90.00
_cell_angle_beta 96.581(2)
_cell_angle_gamma 90.00
_cell_formula_units_Z 4
_cell_length_a 12.3482(14)
_cell_length_b 26.594(3)
_cell_length_c 10.6089(12)
_cell_measurement_reflns_used 1374
_cell_measurement_temperature 157(2)
_cell_measurement_theta_max 18.38
_cell_measurement_theta_min 2.47
_cell_volume 3460.9(7)
_computing_cell_refinement 'SAINT 7.07B (Bruker, 2006)'
_computing_data_collection 'APEX V6.5.31 (Bruker, 2006)'
_computing_data_reduction 'SAINT 7.07B (Bruker, 2006)'
_computing_structure_refinement 'SHELXL-97 (Sheldrick, 1997)'
_computing_structure_solution 'SIR92 (Altomare et al., 1993)'
_diffrn_ambient_temperature 157(2)
_diffrn_detector_area_resol_mean 83.66
_diffrn_measured_fraction_theta_full 0.991
_diffrn_measured_fraction_theta_max 0.991
_diffrn_measurement_device_type 'Bruker APEX-I'
_diffrn_measurement_method \w/2\q-scans
_diffrn_radiation_monochromator graphite
_diffrn_radiation_source 'fine-focus sealed tube'
_diffrn_radiation_type MoK\a
_diffrn_radiation_wavelength 0.71073
_diffrn_reflns_av_R_equivalents 0.0728
_diffrn_reflns_av_sigmaI/netI 0.1055
_diffrn_reflns_limit_h_max 15
_diffrn_reflns_limit_h_min -15
_diffrn_reflns_limit_k_max 33
_diffrn_reflns_limit_k_min -30
_diffrn_reflns_limit_l_max 12
_diffrn_reflns_limit_l_min -13
_diffrn_reflns_number 19631
_diffrn_reflns_theta_full 26.37
_diffrn_reflns_theta_max 26.37
_diffrn_reflns_theta_min 1.53
_diffrn_standards_decay_% 0
_diffrn_standards_number 0
_exptl_absorpt_coefficient_mu 1.483
_exptl_absorpt_correction_T_max 0.874
_exptl_absorpt_correction_T_min 0.716
_exptl_absorpt_correction_type multi-scan
_exptl_absorpt_process_details '(SADABS; Bruker, 2005)'
_exptl_crystal_colour red
_exptl_crystal_density_diffrn 1.692
_exptl_crystal_description plate
_exptl_crystal_F_000 1784
_exptl_crystal_size_max 0.27
_exptl_crystal_size_mid 0.13
_exptl_crystal_size_min 0.09
_refine_diff_density_max 1.005
_refine_diff_density_min -0.640
_refine_diff_density_rms 0.133
_refine_ls_extinction_method none
_refine_ls_goodness_of_fit_ref 1.035
_refine_ls_hydrogen_treatment constr
_refine_ls_matrix_type full
_refine_ls_number_parameters 496
_refine_ls_number_reflns 7016
_refine_ls_number_restraints 0
_refine_ls_restrained_S_all 1.035
_refine_ls_R_factor_all 0.0860
_refine_ls_R_factor_gt 0.0507
_refine_ls_shift/su_max 0.003
_refine_ls_shift/su_mean 0.000
_refine_ls_structure_factor_coef Fsqd
_refine_ls_weighting_details 'calc w=1/[\s^2^(Fo^2^)+(0.0362P)^2^+1.8571P] where P=(Fo^2^+2Fc^2^)/3'
_refine_ls_weighting_scheme calc
_refine_ls_wR_factor_gt 0.1086
_refine_ls_wR_factor_ref 0.1194
_reflns_number_gt 4840
_reflns_number_total 7016
_reflns_threshold_expression >2sigma(I)
_cod_data_source_file ja072750fsi20070419_055725.cif
_cod_data_source_block tren_pr
_cod_database_code 4109883

loop_
_symmetry_equiv_pos_as_xyz
'x, y, z'
'-x, y+1/2, -z+1/2'
'-x, -y, -z'
'x, -y-1/2, z-1/2'

loop_
_atom_site_label
_atom_site_type_symbol
_atom_site_fract_x
_atom_site_fract_y
_atom_site_fract_z
_atom_site_U_iso_or_equiv
_atom_site_adp_type
_atom_site_occupancy
_atom_site_symmetry_multiplicity
_atom_site_calc_flag
_atom_site_refinement_flags
Pr1 Pr 0.33085(3) 0.885455(11) 0.18695(3) 0.01904(11) Uani 1 1 d .
O8 O 0.3161(3) 0.80935(13) 0.3117(4) 0.0243(9) Uani 1 1 d .
O9 O 0.4957(3) 0.83552(13) 0.2284(3) 0.0222(9) Uani 1 1 d .
O2 O 0.3343(3) 0.91024(13) 0.4056(4) 0.0276(10) Uani 1 1 d .
O6 O 0.2119(3) 0.92856(14) 0.0236(4) 0.0270(9) Uani 1 1 d .
O10 O 0.4413(3) 0.91288(14) 0.0093(4) 0.0281(9) Uani 1 1 d .
O3 O 0.3919(3) 0.97136(14) 0.2403(4) 0.0261(9) Uani 1 1 d .
O5 O 0.1390(3) 0.88198(15) 0.2072(4) 0.0296(9) Uani 1 1 d .
O11 O 0.6268(4) 0.97157(17) 0.0207(5) 0.0509(13) Uani 1 1 d .
N3 N 0.3506(4) 0.95890(16) 0.4399(4) 0.0227(11) Uani 1 1 d .
O1 O 0.3283(4) 0.95328(15) 0.7757(4) 0.0355(11) Uani 1 1 d .
N7 N 0.4055(4) 0.78008(16) 0.3414(4) 0.0197(10) Uani 1 1 d .
N6 N 0.2085(4) 0.74937(17) 0.4434(5) 0.0236(11) Uani 1 1 d .
H6 H 0.2118 0.7762 0.3988 0.028 Uiso 1 1 calc R
O4 O -0.1919(4) 0.88458(18) 0.2431(5) 0.0486(12) Uani 1 1 d .
N5 N 0.0663(4) 0.90231(17) 0.1161(5) 0.0254(11) Uani 1 1 d .
N1 N 0.0761(4) 0.81955(17) 0.5864(5) 0.0264(11) Uani 1 1 d .
N4 N -0.0241(4) 0.87936(18) 0.3501(5) 0.0298(12) Uani 1 1 d .
H4 H 0.0441 0.8751 0.3436 0.036 Uiso 1 1 calc R
C30 C 0.5933(5) 0.7233(2) 0.4033(5) 0.0226(13) Uani 1 1 d .
C28 C 0.4021(5) 0.73754(19) 0.4178(5) 0.0211(13) Uani 1 1 d .
C7 C 0.3797(5) 1.1115(2) 0.5236(6) 0.0310(14) Uani 1 1 d .
H7 H 0.3615 1.1241 0.6002 0.037 Uiso 1 1 calc R
C11 C 0.3964(4) 1.0424(2) 0.3798(5) 0.0218(13) Uani 1 1 d .
C29 C 0.4929(5) 0.71037(19) 0.4465(5) 0.0224(13) Uani 1 1 d .
H29 H 0.4898 0.6819 0.4967 0.027 Uiso 1 1 calc R
N2 N 0.2674(4) 0.89467(17) 0.6280(5) 0.0302(12) Uani 1 1 d .
H2 H 0.2592 0.8873 0.5485 0.036 Uiso 1 1 calc R
C34 C 0.6920(5) 0.7783(2) 0.2736(6) 0.0292(14) Uani 1 1 d .
H34 H 0.6940 0.8066 0.2224 0.035 Uiso 1 1 calc R
C12 C 0.3803(4) 0.9901(2) 0.3477(5) 0.0183(12) Uani 1 1 d .
C16 C -0.0467(5) 0.8992(2) 0.1223(6) 0.0275(14) Uani 1 1 d .
C6 C 0.3726(4) 1.0600(2) 0.4985(5) 0.0214(12) Uani 1 1 d .
C35 C 0.5953(5) 0.76509(19) 0.3230(5) 0.0208(12) Uani 1 1 d .
C21 C 0.0043(6) 0.9886(2) -0.2825(6) 0.0368(16) Uani 1 1 d .
H21 H 0.0313 1.0051 -0.3496 0.044 Uiso 1 1 calc R
C10 C 0.4314(5) 1.0757(2) 0.2907(6) 0.0273(14) Uani 1 1 d .
H10 H 0.4477 1.0640 0.2125 0.033 Uiso 1 1 calc R
C4 C 0.3345(5) 0.9753(2) 0.5614(5) 0.0235(13) Uani 1 1 d .
C9 C 0.4415(5) 1.1257(2) 0.3202(6) 0.0333(15) Uani 1 1 d .
H9 H 0.4674 1.1478 0.2627 0.040 Uiso 1 1 calc R
C5 C 0.3430(4) 1.0249(2) 0.5886(5) 0.0234(13) Uani 1 1 d .
H5 H 0.3290 1.0362 0.6682 0.028 Uiso 1 1 calc R
C26 C 0.1067(5) 0.7370(2) 0.4906(6) 0.0265(14) Uani 1 1 d .
H26A H 0.1046 0.7012 0.5075 0.032 Uiso 1 1 calc R
H26B H 0.0468 0.7449 0.4264 0.032 Uiso 1 1 calc R
C3 C 0.3094(5) 0.9388(2) 0.6633(5) 0.0298(15) Uani 1 1 d .
C25 C 0.0929(5) 0.7657(2) 0.6111(5) 0.0251(13) Uani 1 1 d .
H25A H 0.0309 0.7523 0.6486 0.030 Uiso 1 1 calc R
H25B H 0.1573 0.7611 0.6715 0.030 Uiso 1 1 calc R
C18 C -0.0781(5) 0.9388(2) -0.0837(6) 0.0301(14) Uani 1 1 d .
C36 C 0.4979(4) 0.7956(2) 0.2942(5) 0.0206(12) Uani 1 1 d .
C13 C -0.0399(5) 0.8298(2) 0.5458(6) 0.0337(15) Uani 1 1 d .
H13A H -0.0791 0.8300 0.6200 0.040 Uiso 1 1 calc R
H13B H -0.0693 0.8027 0.4910 0.040 Uiso 1 1 calc R
C17 C -0.1161(5) 0.9159(2) 0.0248(6) 0.0301(14) Uani 1 1 d .
H17 H -0.1907 0.9124 0.0278 0.036 Uiso 1 1 calc R
C24 C 0.1079(5) 0.9258(2) 0.0185(6) 0.0255(13) Uani 1 1 d .
C22 C 0.0758(5) 0.9719(2) -0.1810(6) 0.0293(14) Uani 1 1 d .
H22 H 0.1502 0.9780 -0.1783 0.035 Uiso 1 1 calc R
C1 C 0.1117(5) 0.8487(2) 0.7005(5) 0.0307(15) Uani 1 1 d .
H1A H 0.0911 0.8309 0.7740 0.037 Uiso 1 1 calc R
H1B H 0.0744 0.8808 0.6955 0.037 Uiso 1 1 calc R
C8 C 0.4139(6) 1.1437(2) 0.4338(6) 0.0383(17) Uani 1 1 d .
H8 H 0.4183 1.1780 0.4504 0.046 Uiso 1 1 calc R
C20 C -0.1059(6) 0.9812(2) -0.2851(6) 0.0408(17) Uani 1 1 d .
H20 H -0.1530 0.9930 -0.3533 0.049 Uiso 1 1 calc R
C23 C 0.0347(5) 0.9455(2) -0.0827(5) 0.0216(13) Uani 1 1 d .
C14 C -0.0600(5) 0.8790(2) 0.4763(6) 0.0327(15) Uani 1 1 d .
H14A H -0.1374 0.8864 0.4686 0.039 Uiso 1 1 calc R
H14B H -0.0224 0.9055 0.5264 0.039 Uiso 1 1 calc R
C32 C 0.7808(5) 0.7073(2) 0.3813(6) 0.0358(16) Uani 1 1 d .
H32 H 0.8431 0.6878 0.3999 0.043 Uiso 1 1 calc R
C31 C 0.6882(5) 0.6951(2) 0.4315(6) 0.0318(15) Uani 1 1 d .
H31 H 0.6879 0.6676 0.4854 0.038 Uiso 1 1 calc R
C2 C 0.2341(5) 0.8577(2) 0.7181(5) 0.0318(15) Uani 1 1 d .
H2A H 0.2557 0.8694 0.8039 0.038 Uiso 1 1 calc R
H2B H 0.2714 0.8262 0.7071 0.038 Uiso 1 1 calc R
C33 C 0.7830(5) 0.7495(2) 0.3009(6) 0.0370(16) Uani 1 1 d .
H33 H 0.8467 0.7577 0.2665 0.044 Uiso 1 1 calc R
C19 C -0.1472(5) 0.9562(3) -0.1869(6) 0.0398(17) Uani 1 1 d .
H19 H -0.2220 0.9511 -0.1899 0.048 Uiso 1 1 calc R
C15 C -0.0923(5) 0.8860(2) 0.2439(6) 0.0347(15) Uani 1 1 d .
O7 O 0.2969(3) 0.68112(13) 0.5245(4) 0.0243(9) Uani 1 1 d .
C27 C 0.2973(5) 0.7211(2) 0.4660(5) 0.0238(13) Uani 1 1 d .

loop_
_atom_site_aniso_label
_atom_site_aniso_U_11
_atom_site_aniso_U_22
_atom_site_aniso_U_33
_atom_site_aniso_U_23
_atom_site_aniso_U_13
_atom_site_aniso_U_12
Pr1 0.02427(17) 0.01674(16) 0.01647(16) 0.00151(14) 0.00393(12) 0.00202(15)
O8 0.020(2) 0.023(2) 0.031(2) 0.0086(17) 0.0082(18) 0.0074(16)
O9 0.023(2) 0.021(2) 0.024(2) 0.0053(16) 0.0049(17) -0.0020(16)
O2 0.045(3) 0.015(2) 0.024(2) 0.0001(16) 0.009(2) -0.0019(18)
O6 0.028(2) 0.032(2) 0.022(2) 0.0057(17) 0.0063(18) 0.0031(18)
O10 0.036(2) 0.025(2) 0.025(2) 0.0022(17) 0.0098(19) -0.0009(18)
O3 0.035(2) 0.025(2) 0.019(2) 0.0002(17) 0.0084(19) -0.0021(18)
O5 0.024(2) 0.040(2) 0.025(2) 0.007(2) 0.0018(18) 0.0085(19)
O11 0.043(3) 0.046(3) 0.062(4) -0.008(3) 0.001(3) -0.003(2)
N3 0.027(3) 0.021(2) 0.019(3) 0.000(2) 0.000(2) 0.001(2)
O1 0.052(3) 0.037(3) 0.018(2) 0.0000(19) 0.009(2) -0.007(2)
N7 0.020(3) 0.018(2) 0.021(3) 0.0028(19) 0.000(2) 0.0016(19)
N6 0.021(3) 0.019(2) 0.032(3) 0.006(2) 0.006(2) 0.000(2)
O4 0.030(3) 0.066(3) 0.051(3) 0.006(3) 0.012(2) -0.008(2)
N5 0.024(3) 0.031(3) 0.022(3) -0.001(2) 0.006(2) 0.002(2)
N1 0.028(3) 0.024(3) 0.029(3) 0.001(2) 0.011(2) -0.003(2)
N4 0.026(3) 0.037(3) 0.028(3) 0.005(2) 0.013(2) 0.008(2)
C30 0.028(3) 0.019(3) 0.021(3) -0.004(2) 0.001(3) 0.002(2)
C28 0.034(3) 0.013(3) 0.017(3) 0.002(2) 0.005(3) -0.003(2)
C7 0.033(3) 0.033(3) 0.027(3) -0.007(3) 0.004(3) -0.005(3)
C11 0.018(3) 0.027(3) 0.019(3) 0.000(2) -0.003(2) 0.001(2)
C29 0.029(3) 0.016(3) 0.021(3) 0.002(2) 0.002(3) 0.001(2)
N2 0.041(3) 0.032(3) 0.017(3) 0.001(2) 0.000(2) -0.008(2)
C34 0.029(4) 0.026(3) 0.033(4) -0.003(3) 0.004(3) 0.000(3)
C12 0.013(3) 0.024(3) 0.019(3) 0.003(2) 0.005(2) -0.003(2)
C16 0.027(3) 0.024(3) 0.032(4) -0.003(2) 0.004(3) -0.002(2)
C6 0.020(3) 0.025(3) 0.018(3) -0.002(2) -0.001(2) -0.006(2)
C35 0.029(3) 0.017(3) 0.018(3) -0.001(2) 0.005(3) -0.002(2)
C21 0.046(4) 0.035(4) 0.029(4) 0.000(3) 0.001(3) 0.006(3)
C10 0.029(3) 0.027(3) 0.025(3) 0.002(3) -0.002(3) -0.007(3)
C4 0.028(3) 0.030(3) 0.014(3) -0.005(2) 0.005(3) 0.001(3)
C9 0.040(4) 0.029(4) 0.029(4) 0.010(3) -0.002(3) -0.005(3)
C5 0.019(3) 0.032(3) 0.019(3) -0.011(2) 0.003(2) -0.002(2)
C26 0.028(3) 0.024(3) 0.029(4) 0.002(3) 0.008(3) -0.001(3)
C3 0.037(4) 0.039(4) 0.015(3) 0.000(3) 0.006(3) -0.002(3)
C25 0.030(3) 0.024(3) 0.022(3) 0.002(3) 0.006(3) -0.006(3)
C18 0.038(4) 0.025(3) 0.029(4) -0.001(3) 0.009(3) 0.003(3)
C36 0.024(3) 0.021(3) 0.017(3) -0.005(2) 0.003(2) 0.002(2)
C13 0.035(4) 0.033(4) 0.034(4) 0.008(3) 0.010(3) 0.001(3)
C17 0.027(3) 0.034(4) 0.029(4) -0.006(3) 0.000(3) -0.006(3)
C24 0.032(4) 0.020(3) 0.026(3) -0.010(2) 0.008(3) 0.002(3)
C22 0.032(4) 0.028(3) 0.028(4) -0.005(3) 0.000(3) 0.000(3)
C1 0.051(4) 0.022(3) 0.022(3) -0.003(3) 0.013(3) -0.007(3)
C8 0.054(5) 0.023(3) 0.038(4) -0.006(3) 0.006(3) -0.004(3)
C20 0.045(5) 0.047(4) 0.029(4) -0.001(3) -0.004(3) 0.014(3)
C23 0.029(3) 0.019(3) 0.017(3) -0.006(2) 0.004(3) 0.005(2)
C14 0.029(3) 0.037(4) 0.034(4) 0.003(3) 0.014(3) 0.013(3)
C32 0.027(4) 0.035(4) 0.043(4) 0.004(3) -0.005(3) 0.013(3)
C31 0.038(4) 0.028(3) 0.030(4) 0.005(3) 0.003(3) 0.001(3)
C2 0.052(4) 0.029(3) 0.014(3) 0.003(2) 0.003(3) -0.014(3)
C33 0.029(4) 0.041(4) 0.042(4) -0.003(3) 0.008(3) 0.002(3)
C19 0.031(4) 0.052(4) 0.035(4) 0.005(3) 0.000(3) -0.003(3)
C15 0.041(4) 0.028(3) 0.037(4) -0.004(3) 0.012(3) -0.001(3)
O7 0.026(2) 0.021(2) 0.027(2) 0.0089(17) 0.0067(18) 0.0011(17)
C27 0.030(3) 0.022(3) 0.018(3) -0.001(2) -0.002(3) -0.004(3)

loop_
_atom_type_symbol
_atom_type_description
_atom_type_scat_dispersion_real
_atom_type_scat_dispersion_imag
_atom_type_scat_source
C C 0.0033 0.0016 'International Tables Vol C Tables 4.2.6.8 and 6.1.1.4'
H H 0.0000 0.0000 'International Tables Vol C Tables 4.2.6.8 and 6.1.1.4'
N N 0.0061 0.0033 'International Tables Vol C Tables 4.2.6.8 and 6.1.1.4'
O O 0.0106 0.0060 'International Tables Vol C Tables 4.2.6.8 and 6.1.1.4'
Pr Pr -0.2180 2.8214 'International Tables Vol C Tables 4.2.6.8 and 6.1.1.4'

loop_
_geom_angle_atom_site_label_1
_geom_angle_atom_site_label_2
_geom_angle_atom_site_label_3
_geom_angle
_geom_angle_site_symmetry_1
_geom_angle_site_symmetry_3
O5 Pr1 O2 80.41(14) . .
O5 Pr1 O6 63.91(13) . .
O2 Pr1 O6 120.08(13) . .
O5 Pr1 O9 140.97(12) . .
O2 Pr1 O9 93.06(13) . .
O6 Pr1 O9 144.46(12) . .
O5 Pr1 O8 77.51(12) . .
O2 Pr1 O8 72.44(12) . .
O6 Pr1 O8 134.69(13) . .
O9 Pr1 O8 63.95(12) . .
O5 Pr1 O3 107.16(13) . .
O2 Pr1 O3 63.33(12) . .
O6 Pr1 O3 82.51(13) . .
O9 Pr1 O3 103.81(13) . .
O8 Pr1 O3 133.54(13) . .
O5 Pr1 O7 86.81(13) . 4_575
O2 Pr1 O7 148.26(12) . 4_575
O6 Pr1 O7 78.47(13) . 4_575
O9 Pr1 O7 78.84(13) . 4_575
O8 Pr1 O7 76.49(13) . 4_575
O3 Pr1 O7 148.36(13) . 4_575
O5 Pr1 O10 133.71(13) . .
O2 Pr1 O10 132.88(13) . .
O6 Pr1 O10 70.66(13) . .
O9 Pr1 O10 77.44(12) . .
O8 Pr1 O10 135.82(12) . .
O3 Pr1 O10 74.25(12) . .
O7 Pr1 O10 75.69(12) 4_575 .
N7 O8 Pr1 119.5(3) . .
C36 O9 Pr1 121.5(3) . .
N3 O2 Pr1 120.5(3) . .
C24 O6 Pr1 121.7(4) . .
C12 O3 Pr1 120.7(3) . .
N5 O5 Pr1 120.0(3) . .
O2 N3 C12 115.6(4) . .
O2 N3 C4 121.0(4) . .
C12 N3 C4 123.4(5) . .
O8 N7 C36 115.8(4) . .
O8 N7 C28 121.4(4) . .
C36 N7 C28 122.8(5) . .
C27 N6 C26 122.8(5) . .
C27 N6 H6 118.6 . .
C26 N6 H6 118.6 . .
O5 N5 C24 116.8(5) . .
O5 N5 C16 121.6(5) . .
C24 N5 C16 121.7(5) . .
C1 N1 C25 110.2(5) . .
C1 N1 C13 109.5(5) . .
C25 N1 C13 110.3(4) . .
C15 N4 C14 123.1(5) . .
C15 N4 H4 118.4 . .
C14 N4 H4 118.4 . .
C31 C30 C35 118.9(5) . .
C31 C30 C29 123.1(5) . .
C35 C30 C29 117.8(5) . .
C29 C28 N7 119.3(5) . .
C29 C28 C27 119.6(5) . .
N7 C28 C27 121.1(5) . .
C8 C7 C6 119.5(6) . .
C8 C7 H7 120.2 . .
C6 C7 H7 120.2 . .
C10 C11 C6 120.5(5) . .
C10 C11 C12 119.7(5) . .
C6 C11 C12 119.7(5) . .
C28 C29 C30 122.6(5) . .
C28 C29 H29 118.7 . .
C30 C29 H29 118.7 . .
C3 N2 C2 122.9(5) . .
C3 N2 H2 118.5 . .
C2 N2 H2 118.5 . .
C33 C34 C35 119.7(6) . .
C33 C34 H34 120.1 . .
C35 C34 H34 120.1 . .
O3 C12 N3 118.2(5) . .
O3 C12 C11 124.5(5) . .
N3 C12 C11 117.3(5) . .
C17 C16 N5 119.6(6) . .
C17 C16 C15 118.0(6) . .
N5 C16 C15 121.5(6) . .
C7 C6 C11 118.8(5) . .
C7 C6 C5 122.2(5) . .
C11 C6 C5 119.0(5) . .
C30 C35 C34 120.0(5) . .
C30 C35 C36 119.9(5) . .
C34 C35 C36 120.1(5) . .
C20 C21 C22 120.8(7) . .
C20 C21 H21 119.6 . .
C22 C21 H21 119.6 . .
C9 C10 C11 119.2(6) . .
C9 C10 H10 120.4 . .
C11 C10 H10 120.4 . .
C5 C4 N3 119.1(5) . .
C5 C4 C3 119.5(5) . .
N3 C4 C3 121.5(5) . .
C10 C9 C8 120.8(6) . .
C10 C9 H9 119.6 . .
C8 C9 H9 119.6 . .
C4 C5 C6 121.2(5) . .
C4 C5 H5 119.4 . .
C6 C5 H5 119.4 . .
N6 C26 C25 111.3(5) . .
N6 C26 H26A 109.4 . .
C25 C26 H26A 109.4 . .
N6 C26 H26B 109.4 . .
C25 C26 H26B 109.4 . .
H26A C26 H26B 108.0 . .
O1 C3 N2 124.6(6) . .
O1 C3 C4 117.0(5) . .
N2 C3 C4 118.3(5) . .
N1 C25 C26 111.7(5) . .
N1 C25 H25A 109.3 . .
C26 C25 H25A 109.3 . .
N1 C25 H25B 109.3 . .
C26 C25 H25B 109.3 . .
H25A C25 H25B 107.9 . .
C19 C18 C23 118.9(6) . .
C19 C18 C17 123.3(6) . .
C23 C18 C17 117.8(6) . .
O9 C36 N7 119.3(5) . .
O9 C36 C35 123.2(5) . .
N7 C36 C35 117.6(5) . .
N1 C13 C14 113.8(5) . .
N1 C13 H13A 108.8 . .
C14 C13 H13A 108.8 . .
N1 C13 H13B 108.8 . .
C14 C13 H13B 108.8 . .
H13A C13 H13B 107.7 . .
C16 C17 C18 121.5(6) . .
C16 C17 H17 119.2 . .
C18 C17 H17 119.2 . .
O6 C24 N5 117.3(5) . .
O6 C24 C23 123.9(5) . .
N5 C24 C23 118.8(5) . .
C21 C22 C23 119.1(6) . .
C21 C22 H22 120.5 . .
C23 C22 H22 120.5 . .
N1 C1 C2 112.7(5) . .
N1 C1 H1A 109.1 . .
C2 C1 H1A 109.1 . .
N1 C1 H1B 109.1 . .
C2 C1 H1B 109.1 . .
H1A C1 H1B 107.8 . .
C9 C8 C7 121.0(6) . .
C9 C8 H8 119.5 . .
C7 C8 H8 119.5 . .
C21 C20 C19 120.3(6) . .
C21 C20 H20 119.8 . .
C19 C20 H20 119.8 . .
C22 C23 C18 120.2(5) . .
C22 C23 C24 119.6(5) . .
C18 C23 C24 120.2(5) . .
N4 C14 C13 113.9(5) . .
N4 C14 H14A 108.8 . .
C13 C14 H14A 108.8 . .
N4 C14 H14B 108.8 . .
C13 C14 H14B 108.8 . .
H14A C14 H14B 107.7 . .
C31 C32 C33 120.2(6) . .
C31 C32 H32 119.9 . .
C33 C32 H32 119.9 . .
C32 C31 C30 120.9(6) . .
C32 C31 H31 119.6 . .
C30 C31 H31 119.6 . .
N2 C2 C1 112.0(5) . .
N2 C2 H2A 109.2 . .
C1 C2 H2A 109.2 . .
N2 C2 H2B 109.2 . .
C1 C2 H2B 109.2 . .
H2A C2 H2B 107.9 . .
C34 C33 C32 120.2(6) . .
C34 C33 H33 119.9 . .
C32 C33 H33 119.9 . .
C20 C19 C18 120.6(6) . .
C20 C19 H19 119.7 . .
C18 C19 H19 119.7 . .
O4 C15 N4 122.3(6) . .
O4 C15 C16 118.2(6) . .
N4 C15 C16 119.4(6) . .
C27 O7 Pr1 163.6(4) . 4_576
O7 C27 N6 121.9(5) . .
O7 C27 C28 118.3(5) . .
N6 C27 C28 119.8(5) . .

loop_
_geom_bond_atom_site_label_1
_geom_bond_atom_site_label_2
_geom_bond_distance
_geom_bond_site_symmetry_2
Pr1 O5 2.405(4) .
Pr1 O2 2.407(4) .
Pr1 O6 2.427(4) .
Pr1 O9 2.428(4) .
Pr1 O8 2.437(3) .
Pr1 O3 2.452(4) .
Pr1 O7 2.473(4) 4_575
Pr1 O10 2.556(4) .
O8 N7 1.358(5) .
O9 C36 1.270(6) .
O2 N3 1.353(5) .
O6 C24 1.282(7) .
O3 C12 1.266(6) .
O5 N5 1.354(6) .
N3 C12 1.365(7) .
N3 C4 1.397(7) .
O1 C3 1.250(7) .
N7 C36 1.361(7) .
N7 C28 1.395(6) .
N6 C27 1.328(7) .
N6 C26 1.443(7) .
N6 H6 0.8600 .
O4 C15 1.230(8) .
N5 C24 1.360(7) .
N5 C16 1.408(7) .
N1 C1 1.462(7) .
N1 C25 1.465(7) .
N1 C13 1.473(8) .
N4 C15 1.338(8) .
N4 C14 1.457(7) .
N4 H4 0.8600 .
C30 C31 1.395(8) .
C30 C35 1.402(7) .
C30 C29 1.412(8) .
C28 C29 1.340(8) .
C28 C27 1.510(8) .
C7 C8 1.382(8) .
C7 C6 1.398(8) .
C7 H7 0.9300 .
C11 C10 1.399(8) .
C11 C6 1.405(8) .
C11 C12 1.441(7) .
C29 H29 0.9300 .
N2 C3 1.321(8) .
N2 C2 1.463(7) .
N2 H2 0.8600 .
C34 C33 1.363(9) .
C34 C35 1.403(8) .
C34 H34 0.9300 .
C16 C17 1.341(8) .
C16 C15 1.507(9) .
C6 C5 1.413(8) .
C35 C36 1.453(8) .
C21 C20 1.372(9) .
C21 C22 1.386(9) .
C21 H21 0.9300 .
C10 C9 1.368(8) .
C10 H10 0.9300 .
C4 C5 1.353(8) .
C4 C3 1.510(8) .
C9 C8 1.375(9) .
C9 H9 0.9300 .
C5 H5 0.9300 .
C26 C25 1.517(8) .
C26 H26A 0.9700 .
C26 H26B 0.9700 .
C25 H25A 0.9700 .
C25 H25B 0.9700 .
C18 C19 1.388(9) .
C18 C23 1.404(8) .
C18 C17 1.428(8) .
C13 C14 1.508(8) .
C13 H13A 0.9700 .
C13 H13B 0.9700 .
C17 H17 0.9300 .
C24 C23 1.422(8) .
C22 C23 1.399(8) .
C22 H22 0.9300 .
C1 C2 1.520(8) .
C1 H1A 0.9700 .
C1 H1B 0.9700 .
C8 H8 0.9300 .
C20 C19 1.382(9) .
C20 H20 0.9300 .
C14 H14A 0.9700 .
C14 H14B 0.9700 .
C32 C31 1.354(9) .
C32 C33 1.412(9) .
C32 H32 0.9300 .
C31 H31 0.9300 .
C2 H2A 0.9700 .
C2 H2B 0.9700 .
C33 H33 0.9300 .
C19 H19 0.9300 .
O7 C27 1.231(6) .
O7 Pr1 2.473(4) 4_576

loop_
_geom_torsion_atom_site_label_1
_geom_torsion_atom_site_label_2
_geom_torsion_atom_site_label_3
_geom_torsion_atom_site_label_4
_geom_torsion
_geom_torsion_site_symmetry_1
O5 Pr1 O8 N7 175.3(4) .
O2 Pr1 O8 N7 -101.0(4) .
O6 Pr1 O8 N7 143.8(3) .
O9 Pr1 O8 N7 1.6(3) .
O3 Pr1 O8 N7 -82.8(4) .
O7 Pr1 O8 N7 85.6(3) 4_575
O10 Pr1 O8 N7 33.3(4) .
O5 Pr1 O9 C36 -11.0(5) .
O2 Pr1 O9 C36 67.5(4) .
O6 Pr1 O9 C36 -132.7(4) .
O8 Pr1 O9 C36 -1.2(4) .
O3 Pr1 O9 C36 130.8(4) .
O7 Pr1 O9 C36 -81.5(4) 4_575
O10 Pr1 O9 C36 -159.2(4) .
O5 Pr1 O2 N3 -104.6(4) .
O6 Pr1 O2 N3 -52.5(4) .
O9 Pr1 O2 N3 114.1(4) .
O8 Pr1 O2 N3 175.5(4) .
O3 Pr1 O2 N3 10.2(3) .
O7 Pr1 O2 N3 -172.3(3) 4_575
O10 Pr1 O2 N3 38.4(4) .
O5 Pr1 O6 C24 -5.8(4) .
O2 Pr1 O6 C24 -65.9(4) .
O9 Pr1 O6 C24 137.6(4) .
O8 Pr1 O6 C24 28.8(5) .
O3 Pr1 O6 C24 -119.1(4) .
O7 Pr1 O6 C24 86.3(4) 4_575
O10 Pr1 O6 C24 165.0(4) .
O5 Pr1 O3 C12 58.4(4) .
O2 Pr1 O3 C12 -11.1(4) .
O6 Pr1 O3 C12 118.1(4) .
O9 Pr1 O3 C12 -97.5(4) .
O8 Pr1 O3 C12 -30.5(5) .
O7 Pr1 O3 C12 171.4(4) 4_575
O10 Pr1 O3 C12 -170.0(4) .
O2 Pr1 O5 N5 134.5(4) .
O6 Pr1 O5 N5 4.1(3) .
O9 Pr1 O5 N5 -142.5(3) .
O8 Pr1 O5 N5 -151.5(4) .
O3 Pr1 O5 N5 76.4(4) .
O7 Pr1 O5 N5 -74.6(4) 4_575
O10 Pr1 O5 N5 -7.9(4) .
Pr1 O2 N3 C12 -9.3(6) .
Pr1 O2 N3 C4 169.0(4) .
Pr1 O8 N7 C36 -1.8(6) .
Pr1 O8 N7 C28 176.8(4) .
Pr1 O5 N5 C24 -2.6(6) .
Pr1 O5 N5 C16 177.5(4) .
O8 N7 C28 C29 -178.7(5) .
C36 N7 C28 C29 -0.2(8) .
O8 N7 C28 C27 2.6(7) .
C36 N7 C28 C27 -178.8(5) .
N7 C28 C29 C30 0.7(8) .
C27 C28 C29 C30 179.3(5) .
C31 C30 C29 C28 -179.4(6) .
C35 C30 C29 C28 -2.8(8) .
Pr1 O3 C12 N3 11.0(7) .
Pr1 O3 C12 C11 -169.0(4) .
O2 N3 C12 O3 -1.2(7) .
C4 N3 C12 O3 -179.4(5) .
O2 N3 C12 C11 178.8(4) .
C4 N3 C12 C11 0.6(8) .
C10 C11 C12 O3 -2.7(8) .
C6 C11 C12 O3 174.8(5) .
C10 C11 C12 N3 177.3(5) .
C6 C11 C12 N3 -5.2(8) .
O5 N5 C16 C17 -174.1(5) .
C24 N5 C16 C17 6.0(8) .
O5 N5 C16 C15 16.5(8) .
C24 N5 C16 C15 -163.4(5) .
C8 C7 C6 C11 -2.6(9) .
C8 C7 C6 C5 177.1(6) .
C10 C11 C6 C7 3.0(8) .
C12 C11 C6 C7 -174.5(5) .
C10 C11 C6 C5 -176.7(5) .
C12 C11 C6 C5 5.8(8) .
C31 C30 C35 C34 -0.8(8) .
C29 C30 C35 C34 -177.5(5) .
C31 C30 C35 C36 -178.9(5) .
C29 C30 C35 C36 4.5(8) .
C33 C34 C35 C30 2.0(9) .
C33 C34 C35 C36 -180.0(6) .
C6 C11 C10 C9 -0.5(8) .
C12 C11 C10 C9 177.0(5) .
O2 N3 C4 C5 -174.6(5) .
C12 N3 C4 C5 3.5(8) .
O2 N3 C4 C3 6.2(8) .
C12 N3 C4 C3 -175.6(5) .
C11 C10 C9 C8 -2.4(9) .
N3 C4 C5 C6 -2.9(8) .
C3 C4 C5 C6 176.2(5) .
C7 C6 C5 C4 178.6(6) .
C11 C6 C5 C4 -1.7(8) .
C27 N6 C26 C25 97.8(6) .
C2 N2 C3 O1 2.3(10) .
C2 N2 C3 C4 -176.3(5) .
C5 C4 C3 O1 -20.2(8) .
N3 C4 C3 O1 159.0(6) .
C5 C4 C3 N2 158.5(6) .
N3 C4 C3 N2 -22.3(8) .
C1 N1 C25 C26 -154.3(5) .
C13 N1 C25 C26 84.7(6) .
N6 C26 C25 N1 69.1(6) .
Pr1 O9 C36 N7 0.8(7) .
Pr1 O9 C36 C35 -179.0(4) .
O8 N7 C36 O9 0.7(7) .
C28 N7 C36 O9 -177.9(5) .
O8 N7 C36 C35 -179.5(5) .
C28 N7 C36 C35 1.8(8) .
C30 C35 C36 O9 175.7(5) .
C34 C35 C36 O9 -2.3(8) .
C30 C35 C36 N7 -4.0(8) .
C34 C35 C36 N7 178.0(5) .
C1 N1 C13 C14 78.5(6) .
C25 N1 C13 C14 -160.0(5) .
N5 C16 C17 C18 -2.7(9) .
C15 C16 C17 C18 167.0(5) .
C19 C18 C17 C16 179.6(6) .
C23 C18 C17 C16 -2.9(9) .
Pr1 O6 C24 N5 6.9(6) .
Pr1 O6 C24 C23 -172.6(4) .
O5 N5 C24 O6 -2.7(7) .
C16 N5 C24 O6 177.2(5) .
O5 N5 C24 C23 176.8(5) .
C16 N5 C24 C23 -3.3(8) .
C20 C21 C22 C23 2.3(9) .
C25 N1 C1 C2 82.0(6) .
C13 N1 C1 C2 -156.5(5) .
C10 C9 C8 C7 2.8(10) .
C6 C7 C8 C9 -0.3(10) .
C22 C21 C20 C19 -0.8(10) .
C21 C22 C23 C18 -3.7(8) .
C21 C22 C23 C24 176.7(5) .
C19 C18 C23 C22 3.5(8) .
C17 C18 C23 C22 -174.1(5) .
C19 C18 C23 C24 -176.9(5) .
C17 C18 C23 C24 5.5(8) .
O6 C24 C23 C22 -3.5(8) .
N5 C24 C23 C22 177.1(5) .
O6 C24 C23 C18 176.9(5) .
N5 C24 C23 C18 -2.5(8) .
C15 N4 C14 C13 117.8(6) .
N1 C13 C14 N4 70.3(7) .
C33 C32 C31 C30 1.0(10) .
C35 C30 C31 C32 -0.7(9) .
C29 C30 C31 C32 175.8(6) .
C3 N2 C2 C1 114.6(6) .
N1 C1 C2 N2 73.1(6) .
C35 C34 C33 C32 -1.6(10) .
C31 C32 C33 C34 0.1(10) .
C21 C20 C19 C18 0.6(10) .
C23 C18 C19 C20 -2.0(9) .
C17 C18 C19 C20 175.5(6) .
C14 N4 C15 O4 -11.4(9) .
C14 N4 C15 C16 164.2(5) .
C17 C16 C15 O4 9.5(9) .
N5 C16 C15 O4 179.1(5) .
C17 C16 C15 N4 -166.3(6) .
N5 C16 C15 N4 3.3(8) .
Pr1 O7 C27 N6 -113.3(12) 4_576
Pr1 O7 C27 C28 67.6(15) 4_576
C26 N6 C27 O7 3.2(9) .
C26 N6 C27 C28 -177.6(5) .
C29 C28 C27 O7 -4.3(8) .
N7 C28 C27 O7 174.3(5) .
C29 C28 C27 N6 176.5(5) .
N7 C28 C27 N6 -4.9(8) .
